data_7039722
loop_
_publ_author_name
'Sroor, Farid M.'
'Hrib, Cristian G.'
'Liebing, Phil'
'Hilfert, Liane'
'Busse, Sabine'
'Edelmann, Frank T.'

_publ_section_title
;
 Five different types of \h(8)-cyclooctatetraenyl-lanthanide half-sandwich
 complexes from one ligand set, including a &quot;giant neodymium
 wheel&quot;.
;
_journal_issue 34
_journal_name_full 'Dalton transactions (Cambridge, England : 2003)'
_journal_page_first 13332
_journal_page_last 13346
_journal_paper_doi 10.1039/c6dt01974a
_journal_volume 45
_journal_year 2016
_chemical_formula_sum 'C40 H54 N4 Nd2'
_chemical_formula_weight 879.35
_chemical_name_systematic
; 
 ? 
;
_space_group_IT_number 14
_symmetry_cell_setting monoclinic
_symmetry_space_group_name_Hall '-P 2ybc'
_symmetry_space_group_name_H-M 'P 1 21/c 1'
_atom_sites_solution_hydrogens geom
_atom_sites_solution_primary direct
_atom_sites_solution_secondary difmap
_audit_creation_method SHELXL-97
_audit_update_record
;
2015-04-01 deposited with the CCDC.
2016-06-28 downloaded from the CCDC.
;
_cell_angle_alpha 90.00
_cell_angle_beta 99.5500(10)
_cell_angle_gamma 90.00
_cell_formula_units_Z 4
_cell_length_a 19.11720(10)
_cell_length_b 19.80540(10)
_cell_length_c 9.95780(10)
_cell_measurement_reflns_used 154485
_cell_measurement_temperature 100(2)
_cell_measurement_theta_max 75.6270
_cell_measurement_theta_min 3.2230
_cell_volume 3718.01(5)
_computing_cell_refinement
; 
CrysAlisPro, Agilent Technologies, 
Version 1.171.36.28 (release 01-02-2013 CrysAlis171 .NET) 
(compiled Feb  1 2013,16:14:44) 
;
_computing_data_collection
; 
CrysAlisPro, Agilent Technologies, 
Version 1.171.36.28 (release 01-02-2013 CrysAlis171 .NET) 
(compiled Feb  1 2013,16:14:44) 
;
_computing_data_reduction
; 
CrysAlisPro, Agilent Technologies, 
Version 1.171.36.28 (release 01-02-2013 CrysAlis171 .NET) 
(compiled Feb  1 2013,16:14:44) 
;
_computing_molecular_graphics 'Bruker XP'
_computing_publication_material SHELXL-97
_computing_structure_refinement 'SHELXL-97 (Sheldrick, 1997)'
_computing_structure_solution 'SHELXS-97 (Sheldrick, 1990)'
_diffrn_ambient_temperature 100(2)
_diffrn_detector_area_resol_mean 10.3543
_diffrn_measured_fraction_theta_full 0.998
_diffrn_measured_fraction_theta_max 0.998
_diffrn_measurement_device_type 'Xcalibur, Atlas, Nova'
_diffrn_measurement_method '\w scans'
_diffrn_radiation_monochromator graphite
_diffrn_radiation_source 'fine-focus sealed tube'
_diffrn_radiation_type CuK\a
_diffrn_radiation_wavelength 1.54184
_diffrn_reflns_av_R_equivalents 0.0652
_diffrn_reflns_av_sigmaI/netI 0.0142
_diffrn_reflns_limit_h_max 24
_diffrn_reflns_limit_h_min -24
_diffrn_reflns_limit_k_max 24
_diffrn_reflns_limit_k_min -24
_diffrn_reflns_limit_l_max 12
_diffrn_reflns_limit_l_min -10
_diffrn_reflns_number 283708
_diffrn_reflns_theta_full 75.80
_diffrn_reflns_theta_max 75.80
_diffrn_reflns_theta_min 3.24
_exptl_absorpt_coefficient_mu 21.293
_exptl_absorpt_correction_T_max 0.3615
_exptl_absorpt_correction_T_min 0.1843
_exptl_absorpt_correction_type multi-scan
_exptl_absorpt_process_details
; 
CrysAlisPro, Agilent Technologies, 
Version 1.171.36.28 (release 01-02-2013 CrysAlis171 .NET) 
(compiled Feb  1 2013,16:14:44) 
;
_exptl_crystal_colour green
_exptl_crystal_density_diffrn 1.571
_exptl_crystal_density_method 'not measured'
_exptl_crystal_description prism
_exptl_crystal_F_000 1768
_exptl_crystal_size_max 0.12
_exptl_crystal_size_mid 0.10
_exptl_crystal_size_min 0.06
_refine_diff_density_max 2.307
_refine_diff_density_min -2.782
_refine_diff_density_rms 0.131
_refine_ls_extinction_method none
_refine_ls_goodness_of_fit_ref 1.113
_refine_ls_hydrogen_treatment constr
_refine_ls_matrix_type full
_refine_ls_number_parameters 443
_refine_ls_number_reflns 7724
_refine_ls_number_restraints 48
_refine_ls_restrained_S_all 1.149
_refine_ls_R_factor_all 0.0398
_refine_ls_R_factor_gt 0.0395
_refine_ls_shift/su_max 0.012
_refine_ls_shift/su_mean 0.000
_refine_ls_structure_factor_coef Fsqd
_refine_ls_weighting_details 'calc w=1/[\s^2^(Fo^2^)+(0.0387P)^2^+22.9476P] where P=(Fo^2^+2Fc^2^)/3'
_refine_ls_weighting_scheme calc
_refine_ls_wR_factor_gt 0.0960
_refine_ls_wR_factor_ref 0.0962
_reflns_number_gt 7646
_reflns_number_total 7724
_reflns_threshold_expression >2sigma(I)
_cod_data_source_file c6dt01974a2.cif
_cod_data_source_block magd125
_cod_depositor_comments 'Adding full bibliography for 7039717--7039725.cif.'
_cod_database_code 7039722

loop_
_symmetry_equiv_pos_as_xyz
'x, y, z'
'-x, y+1/2, -z+1/2'
'-x, -y, -z'
'x, -y-1/2, z-1/2'

loop_
_atom_site_label
_atom_site_type_symbol
_atom_site_fract_x
_atom_site_fract_y
_atom_site_fract_z
_atom_site_U_iso_or_equiv
_atom_site_adp_type
_atom_site_occupancy
_atom_site_symmetry_multiplicity
_atom_site_calc_flag
_atom_site_refinement_flags
_atom_site_disorder_assembly
_atom_site_disorder_group
Nd1 Nd 0.423167(11) 0.558667(11) 1.01984(2) 0.01148(7) Uani 1 1 d . . .
Nd2 Nd 0.048321(12) 0.432594(15) 0.59388(3) 0.02144(8) Uani 1 1 d . . .
N1 N 0.44032(19) 0.43361(18) 0.9493(4) 0.0146(7) Uani 1 1 d . . .
N2 N 0.5015(2) 0.41003(19) 1.1621(4) 0.0176(8) Uani 1 1 d . . .
N4 N 0.09458(18) 0.53870(19) 0.4718(4) 0.0146(7) Uani 1 1 d . . .
C1 C 0.4439(2) 0.4000(2) 1.0694(5) 0.0143(8) Uani 1 1 d . . .
C2 C 0.3864(2) 0.3564(2) 1.0941(5) 0.0185(9) Uani 1 1 d . . .
C3 C 0.3347(2) 0.3264(2) 1.1151(5) 0.0194(9) Uani 1 1 d . . .
C4 C 0.2723(3) 0.2916(2) 1.1417(5) 0.0228(10) Uani 1 1 d . . .
H4 H 0.2542 0.2549 1.0761 0.027 Uiso 1 1 calc R . .
C5 C 0.2168(3) 0.3309(3) 1.1993(8) 0.0481(18) Uani 1 1 d . . .
H5A H 0.2260 0.3794 1.2190 0.058 Uiso 1 1 calc R . .
H5B H 0.1665 0.3193 1.1671 0.058 Uiso 1 1 calc R . .
C6 C 0.2610(3) 0.2812(3) 1.2863(6) 0.0360(14) Uani 1 1 d . . .
H6A H 0.2381 0.2387 1.3081 0.043 Uiso 1 1 calc R . .
H6B H 0.2976 0.2988 1.3600 0.043 Uiso 1 1 calc R . .
C7 C 0.3873(2) 0.4078(2) 0.8331(5) 0.0180(9) Uani 1 1 d . . .
H7 H 0.3400 0.4044 0.8633 0.022 Uiso 1 1 calc R . .
C8 C 0.4075(3) 0.3383(2) 0.7853(5) 0.0243(10) Uani 1 1 d . . .
H8A H 0.4110 0.3062 0.8610 0.036 Uiso 1 1 calc R . .
H8B H 0.4533 0.3412 0.7539 0.036 Uiso 1 1 calc R . .
H8C H 0.3712 0.3229 0.7104 0.036 Uiso 1 1 calc R . .
C9 C 0.3816(3) 0.4578(3) 0.7163(5) 0.0222(10) Uani 1 1 d . . .
H9A H 0.3686 0.5023 0.7476 0.033 Uiso 1 1 calc R . .
H9B H 0.3452 0.4425 0.6414 0.033 Uiso 1 1 calc R . .
H9C H 0.4274 0.4609 0.6847 0.033 Uiso 1 1 calc R . .
C10 C 0.5071(3) 0.3731(2) 1.2939(5) 0.0217(10) Uani 1 1 d . . .
H10 H 0.4846 0.3277 1.2757 0.026 Uiso 1 1 calc R . .
C11 C 0.4684(3) 0.4107(3) 1.3934(5) 0.0314(12) Uani 1 1 d . . .
H11A H 0.4184 0.4167 1.3526 0.047 Uiso 1 1 calc R . .
H11B H 0.4904 0.4550 1.4137 0.047 Uiso 1 1 calc R . .
H11C H 0.4714 0.3846 1.4777 0.047 Uiso 1 1 calc R . .
C12 C 0.5847(3) 0.3631(3) 1.3551(5) 0.0253(10) Uani 1 1 d . . .
H12A H 0.6088 0.3389 1.2901 0.038 Uiso 1 1 calc R . .
H12B H 0.5881 0.3368 1.4393 0.038 Uiso 1 1 calc R . .
H12C H 0.6073 0.4072 1.3755 0.038 Uiso 1 1 calc R . .
C13 C 0.2932(2) 0.5182(3) 1.0483(5) 0.0220(10) Uani 1 1 d . . .
H13 H 0.2686 0.4767 1.0291 0.026 Uiso 1 1 calc R . .
C14 C 0.3313(2) 0.5206(3) 1.1815(5) 0.0216(10) Uani 1 1 d . . .
H14 H 0.3255 0.4808 1.2318 0.026 Uiso 1 1 calc R . .
C15 C 0.3759(2) 0.5678(2) 1.2574(5) 0.0199(9) Uani 1 1 d . . .
H15 H 0.3937 0.5523 1.3468 0.024 Uiso 1 1 calc R . .
C16 C 0.4009(3) 0.6334(3) 1.2326(5) 0.0231(10) Uani 1 1 d . . .
H16 H 0.4309 0.6515 1.3097 0.028 Uiso 1 1 calc R . .
C17 C 0.3917(3) 0.6778(3) 1.1211(6) 0.0280(11) Uani 1 1 d . . .
H17 H 0.4171 0.7189 1.1401 0.034 Uiso 1 1 calc R . .
C18 C 0.3533(3) 0.6751(3) 0.9871(6) 0.0298(11) Uani 1 1 d . . .
H18 H 0.3593 0.7146 0.9361 0.036 Uiso 1 1 calc R . .
C19 C 0.3079(3) 0.6272(3) 0.9115(5) 0.0272(11) Uani 1 1 d . . .
H19 H 0.2903 0.6423 0.8217 0.033 Uiso 1 1 calc R . .
C20 C 0.2827(3) 0.5624(3) 0.9372(5) 0.0253(11) Uani 1 1 d . . .
H20 H 0.2512 0.5446 0.8615 0.030 Uiso 1 1 calc R . .
C21 C 0.0903(2) 0.5788(3) 0.5789(5) 0.0194(9) Uani 1 1 d . . .
C22 C 0.1364(3) 0.6357(3) 0.6116(5) 0.0276(11) Uani 1 1 d . . .
C23 C 0.1742(3) 0.6844(3) 0.6297(5) 0.0231(10) Uani 1 1 d . . .
C24 C 0.2203(3) 0.7419(2) 0.6506(5) 0.0218(10) Uani 1 1 d . . .
H24 H 0.2644 0.7392 0.6090 0.026 Uiso 1 1 calc R . .
C25 C 0.1876(3) 0.8110(3) 0.6541(7) 0.0354(13) Uani 1 1 d . . .
H25A H 0.2104 0.8488 0.6126 0.042 Uiso 1 1 calc R . .
H25B H 0.1353 0.8139 0.6435 0.042 Uiso 1 1 calc R . .
C26 C 0.2262(3) 0.7819(2) 0.7822(5) 0.0290(11) Uani 1 1 d . . .
H26A H 0.1978 0.7664 0.8510 0.035 Uiso 1 1 calc R . .
H26B H 0.2730 0.8014 0.8201 0.035 Uiso 1 1 calc R . .
N3 N 0.0369(2) 0.5622(3) 0.6454(5) 0.0378(13) Uani 1 1 d . . .
C29 C -0.0384(5) 0.6156(5) 0.8021(10) 0.022(3) Uani 0.555(16) 1 d P A 1
H29A H -0.0752 0.6247 0.7233 0.034 Uiso 0.555(16) 1 calc PR A 1
H29B H -0.0415 0.6491 0.8734 0.034 Uiso 0.555(16) 1 calc PR A 1
H29C H -0.0451 0.5703 0.8373 0.034 Uiso 0.555(16) 1 calc PR A 1
C28 C 0.0916(6) 0.6070(9) 0.8823(12) 0.031(3) Uani 0.555(16) 1 d P A 1
H28A H 0.1381 0.6097 0.8535 0.046 Uiso 0.555(16) 1 calc PR A 1
H28B H 0.0853 0.5619 0.9191 0.046 Uiso 0.555(16) 1 calc PR A 1
H28C H 0.0886 0.6410 0.9526 0.046 Uiso 0.555(16) 1 calc PR A 1
C27 C 0.0334(4) 0.6200(5) 0.7598(9) 0.017(3) Uani 0.555(16) 1 d P A 1
H27 H 0.0399 0.6656 0.7207 0.021 Uiso 0.555(16) 1 calc PR A 1
C29' C -0.0069(7) 0.6450(6) 0.7790(11) 0.020(3) Uani 0.445(16) 1 d P A 2
H29D H -0.0492 0.6454 0.7082 0.031 Uiso 0.445(16) 1 calc PR A 2
H29E H 0.0268 0.6791 0.7578 0.031 Uiso 0.445(16) 1 calc PR A 2
H29F H -0.0206 0.6554 0.8673 0.031 Uiso 0.445(16) 1 calc PR A 2
C28' C 0.0936(8) 0.5717(8) 0.8893(14) 0.024(3) Uani 0.445(16) 1 d P A 2
H28D H 0.1140 0.5263 0.8885 0.036 Uiso 0.445(16) 1 calc PR A 2
H28E H 0.0819 0.5811 0.9797 0.036 Uiso 0.445(16) 1 calc PR A 2
H28F H 0.1280 0.6050 0.8681 0.036 Uiso 0.445(16) 1 calc PR A 2
C27' C 0.0274(5) 0.5757(5) 0.7847(10) 0.014(3) Uani 0.445(16) 1 d P A 2
H27' H -0.0073 0.5422 0.8098 0.016 Uiso 0.445(16) 1 calc PR A 2
C30 C 0.1525(2) 0.5540(2) 0.3945(5) 0.0153(9) Uani 1 1 d . . .
H30 H 0.1545 0.6040 0.3822 0.018 Uiso 1 1 calc R . .
C31 C 0.1379(3) 0.5218(2) 0.2555(5) 0.0229(10) Uani 1 1 d . . .
H31A H 0.0919 0.5374 0.2071 0.034 Uiso 1 1 calc R . .
H31B H 0.1370 0.4726 0.2652 0.034 Uiso 1 1 calc R . .
H31C H 0.1753 0.5345 0.2038 0.034 Uiso 1 1 calc R . .
C32 C 0.2244(2) 0.5305(3) 0.4719(5) 0.0248(10) Uani 1 1 d . . .
H32A H 0.2332 0.5519 0.5619 0.037 Uiso 1 1 calc R . .
H32B H 0.2619 0.5433 0.4208 0.037 Uiso 1 1 calc R . .
H32C H 0.2239 0.4813 0.4827 0.037 Uiso 1 1 calc R . .
C33 C 0.0998(6) 0.3126(5) 0.5326(10) 0.078(3) Uani 1 1 d U . .
H33 H 0.1034 0.2895 0.4503 0.093 Uiso 1 1 calc R A .
C34 C 0.0363(4) 0.2985(4) 0.5735(7) 0.0489(18) Uani 1 1 d U A .
H34 H 0.0078 0.2691 0.5118 0.059 Uiso 1 1 calc R . .
C35 C 0.0025(3) 0.3164(3) 0.6837(6) 0.0277(11) Uani 1 1 d U . .
H35 H -0.0435 0.2972 0.6774 0.033 Uiso 1 1 calc R A .
C36 C 0.0210(3) 0.3558(3) 0.7990(6) 0.0340(13) Uani 1 1 d U A .
H36 H -0.0148 0.3563 0.8547 0.041 Uiso 1 1 calc R . .
C37 C 0.0798(5) 0.3949(5) 0.8531(7) 0.069(3) Uani 1 1 d U . .
H37 H 0.0749 0.4173 0.9354 0.083 Uiso 1 1 calc R A .
C38 C 0.1486(5) 0.4083(6) 0.8066(11) 0.096(4) Uani 1 1 d U A .
H38 H 0.1802 0.4368 0.8648 0.115 Uiso 1 1 calc R . .
C39 C 0.1769(3) 0.3829(5) 0.6776(13) 0.079(3) Uani 1 1 d U . .
H39 H 0.2240 0.3982 0.6769 0.095 Uiso 1 1 calc R A .
C40 C 0.1543(7) 0.3467(7) 0.5715(13) 0.093(4) Uani 1 1 d U A .
H40 H 0.1865 0.3460 0.5084 0.112 Uiso 1 1 calc R . .

loop_
_atom_site_aniso_label
_atom_site_aniso_U_11
_atom_site_aniso_U_22
_atom_site_aniso_U_33
_atom_site_aniso_U_23
_atom_site_aniso_U_13
_atom_site_aniso_U_12
Nd1 0.00741(11) 0.00954(11) 0.01762(13) -0.00173(8) 0.00246(8) 0.00129(7)
Nd2 0.00634(12) 0.04111(16) 0.01617(14) 0.01104(10) -0.00022(9) -0.00081(9)
N1 0.0098(17) 0.0156(17) 0.0184(19) 0.0011(14) 0.0022(14) -0.0011(13)
N2 0.0171(18) 0.0194(19) 0.0168(19) -0.0002(15) 0.0044(15) -0.0069(15)
N4 0.0087(16) 0.0212(19) 0.0143(18) -0.0032(15) 0.0033(13) -0.0016(14)
C1 0.014(2) 0.0100(19) 0.020(2) -0.0030(16) 0.0074(17) -0.0030(15)
C2 0.021(2) 0.017(2) 0.017(2) -0.0003(17) 0.0041(17) -0.0047(18)
C3 0.020(2) 0.017(2) 0.021(2) -0.0012(18) 0.0047(18) -0.0038(18)
C4 0.023(2) 0.022(2) 0.026(2) -0.0022(19) 0.0106(19) -0.0093(19)
C5 0.030(3) 0.031(3) 0.092(6) -0.005(3) 0.035(3) -0.005(2)
C6 0.047(3) 0.035(3) 0.031(3) -0.006(2) 0.024(3) -0.019(3)
C7 0.012(2) 0.020(2) 0.021(2) 0.0004(18) 0.0023(17) -0.0029(17)
C8 0.024(2) 0.020(2) 0.027(3) -0.0066(19) -0.001(2) -0.0060(19)
C9 0.019(2) 0.023(2) 0.024(2) 0.0036(19) -0.0009(18) -0.0020(18)
C10 0.026(2) 0.018(2) 0.020(2) 0.0044(18) 0.0020(19) -0.0026(18)
C11 0.039(3) 0.037(3) 0.019(2) 0.002(2) 0.008(2) 0.002(2)
C12 0.028(3) 0.023(2) 0.023(2) 0.0067(19) -0.001(2) -0.003(2)
C13 0.009(2) 0.027(2) 0.031(3) -0.007(2) 0.0057(18) -0.0005(17)
C14 0.013(2) 0.029(3) 0.025(2) -0.001(2) 0.0079(18) 0.0011(18)
C15 0.018(2) 0.029(2) 0.014(2) -0.0043(18) 0.0075(17) 0.0048(18)
C16 0.019(2) 0.026(2) 0.025(2) -0.009(2) 0.0027(18) 0.0044(19)
C17 0.028(3) 0.017(2) 0.039(3) -0.007(2) 0.006(2) 0.005(2)
C18 0.031(3) 0.020(2) 0.038(3) 0.003(2) 0.005(2) 0.011(2)
C19 0.024(2) 0.030(3) 0.026(3) 0.002(2) 0.000(2) 0.014(2)
C20 0.013(2) 0.035(3) 0.026(3) -0.006(2) 0.0001(19) 0.0065(19)
C21 0.009(2) 0.029(2) 0.017(2) -0.0076(19) -0.0041(16) 0.0040(18)
C22 0.016(2) 0.033(3) 0.030(3) -0.016(2) -0.0066(19) 0.009(2)
C23 0.020(2) 0.028(3) 0.018(2) -0.0064(19) -0.0049(18) 0.009(2)
C24 0.023(2) 0.021(2) 0.021(2) -0.0018(18) 0.0021(19) 0.0064(19)
C25 0.035(3) 0.024(3) 0.051(4) 0.018(2) 0.020(3) 0.012(2)
C26 0.047(3) 0.016(2) 0.025(3) -0.003(2) 0.009(2) -0.002(2)
N3 0.0086(19) 0.089(4) 0.016(2) -0.009(2) 0.0020(16) 0.011(2)
C29 0.013(4) 0.026(5) 0.030(5) -0.007(4) 0.006(4) 0.004(4)
C28 0.015(5) 0.057(9) 0.020(5) -0.009(6) -0.001(4) -0.002(6)
C27 0.013(4) 0.020(6) 0.018(4) -0.005(4) 0.001(3) -0.001(4)
C29' 0.022(7) 0.017(6) 0.025(6) -0.005(4) 0.013(5) 0.005(5)
C28' 0.030(7) 0.023(7) 0.017(6) -0.008(6) 0.000(5) -0.007(6)
C27' 0.016(5) 0.008(6) 0.019(5) 0.004(4) 0.009(4) 0.001(4)
C30 0.011(2) 0.016(2) 0.021(2) 0.0015(17) 0.0063(17) -0.0025(15)
C31 0.028(3) 0.021(2) 0.021(2) -0.0034(19) 0.0101(19) -0.0002(19)
C32 0.012(2) 0.032(3) 0.031(3) 0.002(2) 0.0051(19) 0.0013(19)
C33 0.087(6) 0.090(6) 0.069(5) 0.049(4) 0.049(5) 0.064(5)
C34 0.067(4) 0.044(3) 0.035(3) 0.011(3) 0.007(3) 0.037(3)
C35 0.019(2) 0.026(2) 0.037(3) 0.008(2) 0.001(2) 0.0046(19)
C36 0.037(3) 0.039(3) 0.027(3) 0.009(2) 0.010(2) -0.015(2)
C37 0.090(5) 0.082(5) 0.026(3) 0.024(3) -0.016(3) -0.058(4)
C38 0.071(5) 0.107(6) 0.082(6) 0.054(5) -0.065(5) -0.051(5)
C39 0.015(3) 0.096(6) 0.126(7) 0.091(5) 0.013(4) 0.003(3)
C40 0.071(6) 0.119(7) 0.099(7) 0.072(6) 0.038(5) 0.054(6)

loop_
_atom_type_symbol
_atom_type_description
_atom_type_scat_dispersion_real
_atom_type_scat_dispersion_imag
_atom_type_scat_source
C C 0.0181 0.0091 'International Tables Vol C Tables 4.2.6.8 and 6.1.1.4'
H H 0.0000 0.0000 'International Tables Vol C Tables 4.2.6.8 and 6.1.1.4'
N N 0.0311 0.0180 'International Tables Vol C Tables 4.2.6.8 and 6.1.1.4'
Nd Nd -3.1807 10.9079 'International Tables Vol C Tables 4.2.6.8 and 6.1.1.4'

loop_
_geom_angle_atom_site_label_1
_geom_angle_atom_site_label_2
_geom_angle_atom_site_label_3
_geom_angle
_geom_angle_site_symmetry_1
_geom_angle_site_symmetry_3
N2 Nd1 N1 52.85(12) 3_667 3_667
N2 Nd1 N1 85.93(12) 3_667 .
N1 Nd1 N1 85.33(12) 3_667 .
N2 Nd1 C18 91.91(16) 3_667 .
N1 Nd1 C18 116.15(15) 3_667 .
N1 Nd1 C18 150.87(15) . .
N2 Nd1 C19 96.56(15) 3_667 .
N1 Nd1 C19 140.48(15) 3_667 .
N1 Nd1 C19 120.50(15) . .
C18 Nd1 C19 30.90(17) . .
N2 Nd1 C13 141.93(14) 3_667 .
N1 Nd1 C13 160.99(14) 3_667 .
N1 Nd1 C13 84.53(13) . .
C18 Nd1 C13 79.38(17) . .
C19 Nd1 C13 58.21(17) . .
N2 Nd1 C17 103.91(15) 3_667 .
N1 Nd1 C17 100.88(14) 3_667 .
N1 Nd1 C17 170.16(15) . .
C18 Nd1 C17 30.75(17) . .
C19 Nd1 C17 58.66(17) . .
C13 Nd1 C17 87.33(16) . .
N2 Nd1 C15 156.64(14) 3_667 .
N1 Nd1 C15 111.95(14) 3_667 .
N1 Nd1 C15 112.24(14) . .
C18 Nd1 C15 79.22(16) . .
C19 Nd1 C15 86.89(16) . .
C13 Nd1 C15 57.98(15) . .
C17 Nd1 C15 58.43(16) . .
N2 Nd1 C16 127.33(14) 3_667 .
N1 Nd1 C16 99.42(13) 3_667 .
N1 Nd1 C16 141.40(14) . .
C18 Nd1 C16 58.29(17) . .
C19 Nd1 C16 78.99(16) . .
C13 Nd1 C16 78.96(15) . .
C17 Nd1 C16 30.45(17) . .
C15 Nd1 C16 30.75(15) . .
N2 Nd1 C20 115.32(15) 3_667 .
N1 Nd1 C20 168.03(15) 3_667 .
N1 Nd1 C20 96.18(14) . .
C18 Nd1 C20 58.69(17) . .
C19 Nd1 C20 30.64(17) . .
C13 Nd1 C20 30.32(16) . .
C17 Nd1 C20 79.34(16) . .
C15 Nd1 C20 78.53(16) . .
C16 Nd1 C20 86.83(15) . .
N2 Nd1 C14 172.26(14) 3_667 .
N1 Nd1 C14 134.06(13) 3_667 .
N1 Nd1 C14 91.07(14) . .
C18 Nd1 C14 87.24(17) . .
C19 Nd1 C14 78.82(16) . .
C13 Nd1 C14 30.44(15) . .
C17 Nd1 C14 79.12(16) . .
C15 Nd1 C14 30.32(15) . .
C16 Nd1 C14 58.24(16) . .
C20 Nd1 C14 57.88(16) . .
N2 Nd1 C1 26.81(12) 3_667 3_667
N1 Nd1 C1 27.53(12) 3_667 3_667
N1 Nd1 C1 91.69(11) . 3_667
C18 Nd1 C1 99.37(15) . 3_667
C19 Nd1 C1 115.72(15) . 3_667
C13 Nd1 C1 168.66(14) . 3_667
C17 Nd1 C1 97.33(15) . 3_667
C15 Nd1 C1 133.10(14) . 3_667
C16 Nd1 C1 110.13(14) . 3_667
C20 Nd1 C1 140.52(15) . 3_667
C14 Nd1 C1 160.75(14) . 3_667
N3 Nd2 N4 50.33(13) . .
N3 Nd2 C39 113.8(3) . .
N4 Nd2 C39 94.37(16) . .
N3 Nd2 N3 94.52(15) . 3_566
N4 Nd2 N3 76.10(15) . 3_566
C39 Nd2 N3 134.0(3) . 3_566
N3 Nd2 C38 95.4(3) . .
N4 Nd2 C38 104.9(2) . .
C39 Nd2 C38 34.2(4) . .
N3 Nd2 C38 167.7(3) 3_566 .
N3 Nd2 C37 95.6(2) . .
N4 Nd2 C37 128.95(17) . .
C39 Nd2 C37 62.7(3) . .
N3 Nd2 C37 152.7(2) 3_566 .
C38 Nd2 C37 32.6(3) . .
N3 Nd2 C36 111.94(17) . .
N4 Nd2 C36 157.75(15) . .
C39 Nd2 C36 80.6(2) . .
N3 Nd2 C36 122.71(17) 3_566 .
C38 Nd2 C36 59.5(2) . .
C37 Nd2 C36 30.41(19) . .
N3 Nd2 C35 137.10(16) . .
N4 Nd2 C35 171.84(15) . .
C39 Nd2 C35 85.04(19) . .
N3 Nd2 C35 98.46(18) 3_566 .
C38 Nd2 C35 79.1(2) . .
C37 Nd2 C35 57.8(2) . .
C36 Nd2 C35 30.09(18) . .
N3 Nd2 C34 167.19(19) . .
N4 Nd2 C34 141.67(17) . .
C39 Nd2 C34 73.6(3) . .
N3 Nd2 C34 86.5(2) 3_566 .
C38 Nd2 C34 85.5(3) . .
C37 Nd2 C34 78.3(2) . .
C36 Nd2 C34 57.7(2) . .
C35 Nd2 C34 30.58(19) . .
N3 Nd2 C40 136.2(4) . .
N4 Nd2 C40 98.7(3) . .
C39 Nd2 C40 28.0(4) . .
N3 Nd2 C40 108.0(3) 3_566 .
C38 Nd2 C40 59.7(4) . .
C37 Nd2 C40 81.4(3) . .
C36 Nd2 C40 87.0(3) . .
C35 Nd2 C40 77.1(3) . .
C34 Nd2 C40 54.5(4) . .
N3 Nd2 C33 162.5(3) . .
N4 Nd2 C33 115.8(2) . .
C39 Nd2 C33 52.1(4) . .
N3 Nd2 C33 91.4(3) 3_566 .
C38 Nd2 C33 77.1(4) . .
C37 Nd2 C33 86.5(3) . .
C36 Nd2 C33 78.1(2) . .
C35 Nd2 C33 57.7(2) . .
C34 Nd2 C33 29.7(3) . .
C40 Nd2 C33 26.9(4) . .
N3 Nd2 N4 74.62(12) . 3_566
N4 Nd2 N4 96.91(10) . 3_566
C39 Nd2 N4 168.69(17) . 3_566
N3 Nd2 N4 48.99(12) 3_566 3_566
C38 Nd2 N4 141.4(3) . 3_566
C37 Nd2 N4 110.1(2) . 3_566
C36 Nd2 N4 89.28(16) . 3_566
C35 Nd2 N4 83.67(13) . 3_566
C34 Nd2 N4 96.75(18) . 3_566
C40 Nd2 N4 147.4(4) . 3_566
C33 Nd2 N4 121.0(3) . 3_566
C1 N1 C7 116.2(4) . .
C1 N1 Nd1 91.2(3) . 3_667
C7 N1 Nd1 130.9(3) . 3_667
C1 N1 Nd1 102.6(3) . .
C7 N1 Nd1 115.7(3) . .
Nd1 N1 Nd1 94.67(12) 3_667 .
C1 N2 C10 117.9(4) . .
C1 N2 Nd1 92.5(3) . 3_667
C10 N2 Nd1 140.6(3) . 3_667
C21 N4 C30 116.2(4) . .
C21 N4 Nd2 92.0(3) . .
C30 N4 Nd2 137.3(3) . .
C21 N4 Nd2 83.0(2) . 3_566
C30 N4 Nd2 129.1(3) . 3_566
Nd2 N4 Nd2 83.09(10) . 3_566
N2 C1 N1 116.9(4) . .
N2 C1 C2 122.4(4) . .
N1 C1 C2 120.7(4) . .
N2 C1 Nd1 60.7(2) . 3_667
N1 C1 Nd1 61.2(2) . 3_667
C2 C1 Nd1 158.9(3) . 3_667
C3 C2 C1 173.1(5) . .
C2 C3 C4 178.8(5) . .
C3 C4 C5 118.8(4) . .
C3 C4 C6 119.8(5) . .
C5 C4 C6 58.9(4) . .
C6 C5 C4 60.6(4) . .
C5 C6 C4 60.5(4) . .
N1 C7 C9 108.8(4) . .
N1 C7 C8 112.0(4) . .
C9 C7 C8 109.8(4) . .
N2 C10 C12 109.9(4) . .
N2 C10 C11 111.2(4) . .
C12 C10 C11 110.4(4) . .
C20 C13 C14 135.3(5) . .
C20 C13 Nd1 75.1(3) . .
C14 C13 Nd1 75.1(3) . .
C15 C14 C13 135.0(5) . .
C15 C14 Nd1 74.6(3) . .
C13 C14 Nd1 74.4(3) . .
C14 C15 C16 135.2(5) . .
C14 C15 Nd1 75.0(3) . .
C16 C15 Nd1 74.7(3) . .
C17 C16 C15 135.2(5) . .
C17 C16 Nd1 74.7(3) . .
C15 C16 Nd1 74.6(3) . .
C16 C17 C18 134.4(5) . .
C16 C17 Nd1 74.9(3) . .
C18 C17 Nd1 74.0(3) . .
C17 C18 C19 134.8(5) . .
C17 C18 Nd1 75.2(3) . .
C19 C18 Nd1 74.6(3) . .
C20 C19 C18 135.4(5) . .
C20 C19 Nd1 75.4(3) . .
C18 C19 Nd1 74.5(3) . .
C13 C20 C19 134.8(5) . .
C13 C20 Nd1 74.6(3) . .
C19 C20 Nd1 74.0(3) . .
N4 C21 N3 113.4(4) . .
N4 C21 C22 121.9(4) . .
N3 C21 C22 124.5(5) . .
N4 C21 Nd2 69.8(2) . 3_566
N3 C21 Nd2 65.3(2) . 3_566
C22 C21 Nd2 131.1(3) . 3_566
N4 C21 Nd2 61.5(3) . .
N3 C21 Nd2 60.8(3) . .
C22 C21 Nd2 154.4(3) . .
Nd2 C21 Nd2 74.45(11) 3_566 .
C23 C22 C21 175.5(6) . .
C22 C23 C24 179.1(5) . .
C23 C24 C25 118.6(4) . .
C23 C24 C26 119.7(5) . .
C25 C24 C26 58.5(4) . .
C26 C25 C24 61.1(3) . .
C25 C26 C24 60.4(3) . .
C21 N3 C27' 130.5(6) . .
C21 N3 C27 107.3(5) . .
C27' N3 C27 34.3(5) . .
C21 N3 Nd2 92.7(3) . .
C27' N3 Nd2 113.1(5) . .
C27 N3 Nd2 146.9(5) . .
C21 N3 Nd2 87.2(3) . 3_566
C27' N3 Nd2 134.0(5) . 3_566
C27 N3 Nd2 120.8(4) . 3_566
Nd2 N3 Nd2 85.48(15) . 3_566
C29 C27 C28 110.1(8) . .
C29 C27 N3 107.6(7) . .
C28 C27 N3 109.3(8) . .
N3 C27' C28' 115.4(9) . .
N3 C27' C29' 104.6(8) . .
C28' C27' C29' 112.6(10) . .
N4 C30 C31 110.5(4) . .
N4 C30 C32 111.2(4) . .
C31 C30 C32 110.4(4) . .
C40 C33 C34 138.7(11) . .
C40 C33 Nd2 76.5(7) . .
C34 C33 Nd2 74.7(4) . .
C33 C34 C35 136.4(9) . .
C33 C34 Nd2 75.6(5) . .
C35 C34 Nd2 74.6(4) . .
C36 C35 C34 134.4(6) . .
C36 C35 Nd2 74.9(3) . .
C34 C35 Nd2 74.8(4) . .
C35 C36 C37 135.4(6) . .
C35 C36 Nd2 75.0(3) . .
C37 C36 Nd2 74.5(3) . .
C36 C37 C38 132.4(9) . .
C36 C37 Nd2 75.1(3) . .
C38 C37 Nd2 73.6(4) . .
C37 C38 C39 130.1(8) . .
C37 C38 Nd2 73.8(4) . .
C39 C38 Nd2 72.8(4) . .
C40 C39 C38 137.7(8) . .
C40 C39 Nd2 77.3(5) . .
C38 C39 Nd2 73.0(4) . .
C33 C40 C39 134.8(11) . .
C33 C40 Nd2 76.5(6) . .
C39 C40 Nd2 74.7(6) . .

loop_
_geom_bond_atom_site_label_1
_geom_bond_atom_site_label_2
_geom_bond_distance
_geom_bond_site_symmetry_2
Nd1 N2 2.570(4) 3_667
Nd1 N1 2.581(4) 3_667
Nd1 N1 2.610(4) .
Nd1 C18 2.658(5) .
Nd1 C19 2.659(5) .
Nd1 C13 2.671(5) .
Nd1 C17 2.673(5) .
Nd1 C15 2.674(4) .
Nd1 C16 2.675(5) .
Nd1 C20 2.677(5) .
Nd1 C14 2.679(5) .
Nd1 C1 2.944(4) 3_667
Nd2 N3 2.634(6) .
Nd2 N4 2.652(4) .
Nd2 C39 2.652(7) .
Nd2 N3 2.656(4) 3_566
Nd2 C38 2.655(7) .
Nd2 C37 2.658(6) .
Nd2 C36 2.667(5) .
Nd2 C35 2.668(5) .
Nd2 C34 2.671(7) .
Nd2 C40 2.682(10) .
Nd2 C33 2.682(9) .
Nd2 N4 2.761(4) 3_566
N1 C1 1.361(6) .
N1 C7 1.496(6) .
N1 Nd1 2.581(4) 3_667
N2 C1 1.329(6) .
N2 C10 1.490(6) .
N2 Nd1 2.571(4) 3_667
N4 C21 1.343(6) .
N4 C30 1.482(5) .
N4 Nd2 2.761(4) 3_566
C1 C2 1.450(6) .
C1 Nd1 2.944(4) 3_667
C2 C3 1.203(7) .
C3 C4 1.439(6) .
C4 C5 1.504(8) .
C4 C6 1.506(7) .
C5 C6 1.479(10) .
C7 C9 1.518(6) .
C7 C8 1.526(7) .
C10 C12 1.521(7) .
C10 C11 1.526(7) .
C13 C20 1.398(8) .
C13 C14 1.404(7) .
C14 C15 1.400(7) .
C15 C16 1.418(7) .
C16 C17 1.404(8) .
C17 C18 1.413(8) .
C18 C19 1.416(8) .
C19 C20 1.410(8) .
C21 N3 1.346(7) .
C21 C22 1.434(7) .
C21 Nd2 2.919(4) 3_566
C22 C23 1.201(8) .
C23 C24 1.433(7) .
C24 C25 1.508(7) .
C24 C26 1.519(7) .
C25 C26 1.480(8) .
N3 C27' 1.453(10) .
N3 C27 1.624(10) .
N3 Nd2 2.656(4) 3_566
C29 C27 1.502(13) .
C28 C27 1.530(14) .
C29' C27' 1.518(14) .
C28' C27' 1.501(18) .
C30 C31 1.507(6) .
C30 C32 1.532(6) .
C33 C40 1.249(17) .
C33 C34 1.372(12) .
C34 C35 1.408(9) .
C35 C36 1.385(8) .
C36 C37 1.396(9) .
C37 C38 1.490(14) .
C38 C39 1.558(18) .
C39 C40 1.290(17) .

loop_
_geom_torsion_atom_site_label_1
_geom_torsion_atom_site_label_2
_geom_torsion_atom_site_label_3
_geom_torsion_atom_site_label_4
_geom_torsion
_geom_torsion_site_symmetry_1
_geom_torsion_site_symmetry_4
N2 Nd1 N1 C1 145.3(3) 3_667 .
N1 Nd1 N1 C1 92.3(3) 3_667 .
C18 Nd1 N1 C1 -128.1(4) . .
C19 Nd1 N1 C1 -119.5(3) . .
C13 Nd1 N1 C1 -71.6(3) . .
C17 Nd1 N1 C1 -37.2(9) . .
C15 Nd1 N1 C1 -19.5(3) . .
C16 Nd1 N1 C1 -6.9(4) . .
C20 Nd1 N1 C1 -99.6(3) . .
C14 Nd1 N1 C1 -41.8(3) . .
C1 Nd1 N1 C1 119.1(2) 3_667 .
N2 Nd1 N1 C7 -87.2(3) 3_667 .
N1 Nd1 N1 C7 -140.2(3) 3_667 .
C18 Nd1 N1 C7 -0.6(5) . .
C19 Nd1 N1 C7 8.0(3) . .
C13 Nd1 N1 C7 55.9(3) . .
C17 Nd1 N1 C7 90.3(9) . .
C15 Nd1 N1 C7 108.0(3) . .
C16 Nd1 N1 C7 120.5(3) . .
C20 Nd1 N1 C7 27.9(3) . .
C14 Nd1 N1 C7 85.7(3) . .
C1 Nd1 N1 C7 -113.4(3) 3_667 .
N2 Nd1 N1 Nd1 53.01(12) 3_667 3_667
N1 Nd1 N1 Nd1 0.0 3_667 3_667
C18 Nd1 N1 Nd1 139.6(3) . 3_667
C19 Nd1 N1 Nd1 148.23(15) . 3_667
C13 Nd1 N1 Nd1 -163.90(15) . 3_667
C17 Nd1 N1 Nd1 -129.6(8) . 3_667
C15 Nd1 N1 Nd1 -111.82(14) . 3_667
C16 Nd1 N1 Nd1 -99.3(2) . 3_667
C20 Nd1 N1 Nd1 168.07(15) . 3_667
C14 Nd1 N1 Nd1 -134.13(14) . 3_667
C1 Nd1 N1 Nd1 26.81(13) 3_667 3_667
N3 Nd2 N4 C21 19.3(2) . .
C39 Nd2 N4 C21 -98.2(4) . .
N3 Nd2 N4 C21 127.4(3) 3_566 .
C38 Nd2 N4 C21 -65.2(4) . .
C37 Nd2 N4 C21 -40.2(4) . .
C36 Nd2 N4 C21 -22.5(5) . .
C35 Nd2 N4 C21 176.3(9) . .
C34 Nd2 N4 C21 -167.2(3) . .
C40 Nd2 N4 C21 -126.1(4) . .
C33 Nd2 N4 C21 -147.9(4) . .
N4 Nd2 N4 C21 82.7(2) 3_566 .
N3 Nd2 N4 C30 152.9(5) . .
C39 Nd2 N4 C30 35.4(5) . .
N3 Nd2 N4 C30 -99.0(4) 3_566 .
C38 Nd2 N4 C30 68.4(5) . .
C37 Nd2 N4 C30 93.5(5) . .
C36 Nd2 N4 C30 111.1(5) . .
C35 Nd2 N4 C30 -50.1(11) . .
C34 Nd2 N4 C30 -33.5(5) . .
C40 Nd2 N4 C30 7.6(5) . .
C33 Nd2 N4 C30 -14.3(5) . .
N4 Nd2 N4 C30 -143.7(4) 3_566 .
N3 Nd2 N4 Nd2 -63.41(14) . 3_566
C39 Nd2 N4 Nd2 179.1(3) . 3_566
N3 Nd2 N4 Nd2 44.69(11) 3_566 3_566
C38 Nd2 N4 Nd2 -147.9(3) . 3_566
C37 Nd2 N4 Nd2 -122.9(3) . 3_566
C36 Nd2 N4 Nd2 -105.2(4) . 3_566
C35 Nd2 N4 Nd2 93.6(9) . 3_566
C34 Nd2 N4 Nd2 110.1(3) . 3_566
C40 Nd2 N4 Nd2 151.2(4) . 3_566
C33 Nd2 N4 Nd2 129.4(3) . 3_566
N4 Nd2 N4 Nd2 0.0 3_566 3_566
C10 N2 C1 N1 -179.3(4) . .
Nd1 N2 C1 N1 -25.4(4) 3_667 .
C10 N2 C1 C2 1.9(6) . .
Nd1 N2 C1 C2 155.7(4) 3_667 .
C10 N2 C1 Nd1 -153.8(4) . 3_667
C7 N1 C1 N2 163.1(4) . .
Nd1 N1 C1 N2 25.3(4) 3_667 .
Nd1 N1 C1 N2 -69.7(4) . .
C7 N1 C1 C2 -18.1(6) . .
Nd1 N1 C1 C2 -155.8(4) 3_667 .
Nd1 N1 C1 C2 109.1(4) . .
C7 N1 C1 Nd1 137.7(4) . 3_667
Nd1 N1 C1 Nd1 -95.06(16) . 3_667
N2 C1 C2 C3 109(4) . .
N1 C1 C2 C3 -70(4) . .
Nd1 C1 C2 C3 -159(4) 3_667 .
C1 C2 C3 C4 -29(31) . .
C2 C3 C4 C5 11(28) . .
C2 C3 C4 C6 -58(28) . .
C3 C4 C5 C6 -109.3(5) . .
C3 C4 C6 C5 107.6(6) . .
C1 N1 C7 C9 170.4(4) . .
Nd1 N1 C7 C9 -72.4(5) 3_667 .
Nd1 N1 C7 C9 50.0(4) . .
C1 N1 C7 C8 -68.1(5) . .
Nd1 N1 C7 C8 49.1(5) 3_667 .
Nd1 N1 C7 C8 171.5(3) . .
C1 N2 C10 C12 153.0(4) . .
Nd1 N2 C10 C12 16.9(7) 3_667 .
C1 N2 C10 C11 -84.5(5) . .
Nd1 N2 C10 C11 139.5(4) 3_667 .
N2 Nd1 C13 C20 -36.0(4) 3_667 .
N1 Nd1 C13 C20 -170.3(4) 3_667 .
N1 Nd1 C13 C20 -112.2(3) . .
C18 Nd1 C13 C20 43.4(3) . .
C19 Nd1 C13 C20 19.0(3) . .
C17 Nd1 C13 C20 73.3(3) . .
C15 Nd1 C13 C20 127.2(3) . .
C16 Nd1 C13 C20 102.8(3) . .
C14 Nd1 C13 C20 146.2(5) . .
C1 Nd1 C13 C20 -41.3(8) 3_667 .
N2 Nd1 C13 C14 177.8(3) 3_667 .
N1 Nd1 C13 C14 43.5(6) 3_667 .
N1 Nd1 C13 C14 101.5(3) . .
C18 Nd1 C13 C14 -102.8(3) . .
C19 Nd1 C13 C14 -127.2(3) . .
C17 Nd1 C13 C14 -72.9(3) . .
C15 Nd1 C13 C14 -19.0(3) . .
C16 Nd1 C13 C14 -43.4(3) . .
C20 Nd1 C13 C14 -146.2(5) . .
C1 Nd1 C13 C14 172.4(6) 3_667 .
C20 C13 C14 C15 -1.5(10) . .
Nd1 C13 C14 C15 48.2(5) . .
C20 C13 C14 Nd1 -49.7(5) . .
N2 Nd1 C14 C15 -157.1(9) 3_667 .
N1 Nd1 C14 C15 51.3(4) 3_667 .
N1 Nd1 C14 C15 135.9(3) . .
C18 Nd1 C14 C15 -73.2(3) . .
C19 Nd1 C14 C15 -103.2(3) . .
C13 Nd1 C14 C15 -146.8(5) . .
C17 Nd1 C14 C15 -43.3(3) . .
C16 Nd1 C14 C15 -19.3(3) . .
C20 Nd1 C14 C15 -127.5(3) . .
C1 Nd1 C14 C15 37.7(6) 3_667 .
N2 Nd1 C14 C13 -10.2(12) 3_667 .
N1 Nd1 C14 C13 -161.8(3) 3_667 .
N1 Nd1 C14 C13 -77.3(3) . .
C18 Nd1 C14 C13 73.6(3) . .
C19 Nd1 C14 C13 43.6(3) . .
C17 Nd1 C14 C13 103.5(3) . .
C15 Nd1 C14 C13 146.8(5) . .
C16 Nd1 C14 C13 127.5(3) . .
C20 Nd1 C14 C13 19.3(3) . .
C1 Nd1 C14 C13 -175.5(3) 3_667 .
C13 C14 C15 C16 0.7(10) . .
Nd1 C14 C15 C16 48.9(5) . .
C13 C14 C15 Nd1 -48.1(5) . .
N2 Nd1 C15 C14 172.4(3) 3_667 .
N1 Nd1 C15 C14 -142.8(3) 3_667 .
N1 Nd1 C15 C14 -48.8(3) . .
C18 Nd1 C15 C14 103.2(3) . .
C19 Nd1 C15 C14 73.0(3) . .
C13 Nd1 C15 C14 19.1(3) . .
C17 Nd1 C15 C14 127.7(3) . .
C16 Nd1 C15 C14 146.6(4) . .
C20 Nd1 C15 C14 43.3(3) . .
C1 Nd1 C15 C14 -164.0(3) 3_667 .
N2 Nd1 C15 C16 25.8(5) 3_667 .
N1 Nd1 C15 C16 70.6(3) 3_667 .
N1 Nd1 C15 C16 164.6(3) . .
C18 Nd1 C15 C16 -43.4(3) . .
C19 Nd1 C15 C16 -73.6(3) . .
C13 Nd1 C15 C16 -127.5(3) . .
C17 Nd1 C15 C16 -18.9(3) . .
C20 Nd1 C15 C16 -103.3(3) . .
C14 Nd1 C15 C16 -146.6(4) . .
C1 Nd1 C15 C16 49.4(3) 3_667 .
C14 C15 C16 C17 -0.8(10) . .
Nd1 C15 C16 C17 48.2(6) . .
C14 C15 C16 Nd1 -49.0(5) . .
N2 Nd1 C16 C17 45.5(4) 3_667 .
N1 Nd1 C16 C17 95.5(3) 3_667 .
N1 Nd1 C16 C17 -170.2(3) . .
C18 Nd1 C16 C17 -19.5(3) . .
C19 Nd1 C16 C17 -44.4(3) . .
C13 Nd1 C16 C17 -103.8(3) . .
C15 Nd1 C16 C17 -147.0(5) . .
C20 Nd1 C16 C17 -74.3(3) . .
C14 Nd1 C16 C17 -128.0(3) . .
C1 Nd1 C16 C17 69.2(3) 3_667 .
N2 Nd1 C16 C15 -167.5(3) 3_667 .
N1 Nd1 C16 C15 -117.5(3) 3_667 .
N1 Nd1 C16 C15 -23.2(4) . .
C18 Nd1 C16 C15 127.5(3) . .
C19 Nd1 C16 C15 102.6(3) . .
C13 Nd1 C16 C15 43.2(3) . .
C17 Nd1 C16 C15 147.0(5) . .
C20 Nd1 C16 C15 72.8(3) . .
C14 Nd1 C16 C15 19.1(3) . .
C1 Nd1 C16 C15 -143.8(3) 3_667 .
C15 C16 C17 C18 0.3(10) . .
Nd1 C16 C17 C18 48.4(6) . .
C15 C16 C17 Nd1 -48.2(6) . .
N2 Nd1 C17 C16 -144.2(3) 3_667 .
N1 Nd1 C17 C16 -90.1(3) 3_667 .
N1 Nd1 C17 C16 38.4(10) . .
C18 Nd1 C17 C16 146.2(5) . .
C19 Nd1 C17 C16 126.5(4) . .
C13 Nd1 C17 C16 72.6(3) . .
C15 Nd1 C17 C16 19.1(3) . .
C20 Nd1 C17 C16 102.1(3) . .
C14 Nd1 C17 C16 43.1(3) . .
C1 Nd1 C17 C16 -117.8(3) 3_667 .
N2 Nd1 C17 C18 69.6(3) 3_667 .
N1 Nd1 C17 C18 123.7(3) 3_667 .
N1 Nd1 C17 C18 -107.8(9) . .
C19 Nd1 C17 C18 -19.7(3) . .
C13 Nd1 C17 C18 -73.6(3) . .
C15 Nd1 C17 C18 -127.1(4) . .
C16 Nd1 C17 C18 -146.2(5) . .
C20 Nd1 C17 C18 -44.1(3) . .
C14 Nd1 C17 C18 -103.1(3) . .
C1 Nd1 C17 C18 96.0(3) 3_667 .
C16 C17 C18 C19 0.9(11) . .
Nd1 C17 C18 C19 49.6(6) . .
C16 C17 C18 Nd1 -48.7(6) . .
N2 Nd1 C18 C17 -114.5(3) 3_667 .
N1 Nd1 C18 C17 -65.5(4) 3_667 .
N1 Nd1 C18 C17 160.5(3) . .
C19 Nd1 C18 C17 145.9(5) . .
C13 Nd1 C18 C17 102.9(3) . .
C15 Nd1 C18 C17 43.7(3) . .
C16 Nd1 C18 C17 19.4(3) . .
C20 Nd1 C18 C17 126.8(4) . .
C14 Nd1 C18 C17 73.2(3) . .
C1 Nd1 C18 C17 -88.6(3) 3_667 .
N2 Nd1 C18 C19 99.6(3) 3_667 .
N1 Nd1 C18 C19 148.6(3) 3_667 .
N1 Nd1 C18 C19 14.6(5) . .
C13 Nd1 C18 C19 -43.1(3) . .
C17 Nd1 C18 C19 -145.9(5) . .
C15 Nd1 C18 C19 -102.2(3) . .
C16 Nd1 C18 C19 -126.6(4) . .
C20 Nd1 C18 C19 -19.1(3) . .
C14 Nd1 C18 C19 -72.7(3) . .
C1 Nd1 C18 C19 125.5(3) 3_667 .
C17 C18 C19 C20 -0.6(11) . .
Nd1 C18 C19 C20 49.2(6) . .
C17 C18 C19 Nd1 -49.8(6) . .
N2 Nd1 C19 C20 130.6(3) 3_667 .
N1 Nd1 C19 C20 165.9(3) 3_667 .
N1 Nd1 C19 C20 41.5(4) . .
C18 Nd1 C19 C20 -146.7(5) . .
C13 Nd1 C19 C20 -18.8(3) . .
C17 Nd1 C19 C20 -127.1(4) . .
C15 Nd1 C19 C20 -72.6(3) . .
C16 Nd1 C19 C20 -102.6(3) . .
C14 Nd1 C19 C20 -43.1(3) . .
C1 Nd1 C19 C20 150.2(3) 3_667 .
N2 Nd1 C19 C18 -82.7(3) 3_667 .
N1 Nd1 C19 C18 -47.4(4) 3_667 .
N1 Nd1 C19 C18 -171.8(3) . .
C13 Nd1 C19 C18 127.9(4) . .
C17 Nd1 C19 C18 19.6(3) . .
C15 Nd1 C19 C18 74.1(3) . .
C16 Nd1 C19 C18 44.1(3) . .
C20 Nd1 C19 C18 146.7(5) . .
C14 Nd1 C19 C18 103.6(3) . .
C1 Nd1 C19 C18 -63.1(4) 3_667 .
C14 C13 C20 C19 2.3(10) . .
Nd1 C13 C20 C19 -47.4(6) . .
C14 C13 C20 Nd1 49.7(5) . .
C18 C19 C20 C13 -1.3(11) . .
Nd1 C19 C20 C13 47.6(6) . .
C18 C19 C20 Nd1 -48.9(6) . .
N2 Nd1 C20 C13 156.4(3) 3_667 .
N1 Nd1 C20 C13 164.6(6) 3_667 .
N1 Nd1 C20 C13 68.0(3) . .
C18 Nd1 C20 C13 -127.8(3) . .
C19 Nd1 C20 C13 -147.1(5) . .
C17 Nd1 C20 C13 -103.2(3) . .
C15 Nd1 C20 C13 -43.5(3) . .
C16 Nd1 C20 C13 -73.4(3) . .
C14 Nd1 C20 C13 -19.4(3) . .
C1 Nd1 C20 C13 168.2(3) 3_667 .
N2 Nd1 C20 C19 -56.6(3) 3_667 .
N1 Nd1 C20 C19 -48.3(8) 3_667 .
N1 Nd1 C20 C19 -145.0(3) . .
C18 Nd1 C20 C19 19.3(3) . .
C13 Nd1 C20 C19 147.1(5) . .
C17 Nd1 C20 C19 43.9(3) . .
C15 Nd1 C20 C19 103.5(3) . .
C16 Nd1 C20 C19 73.6(3) . .
C14 Nd1 C20 C19 127.6(4) . .
C1 Nd1 C20 C19 -44.7(4) 3_667 .
C30 N4 C21 N3 -179.7(4) . .
Nd2 N4 C21 N3 -32.8(4) . .
Nd2 N4 C21 N3 49.9(4) 3_566 .
C30 N4 C21 C22 3.7(6) . .
Nd2 N4 C21 C22 150.6(4) . .
Nd2 N4 C21 C22 -126.6(4) 3_566 .
C30 N4 C21 Nd2 130.4(4) . 3_566
Nd2 N4 C21 Nd2 -82.78(10) . 3_566
C30 N4 C21 Nd2 -146.8(4) . .
Nd2 N4 C21 Nd2 82.78(10) 3_566 .
N3 Nd2 C21 N4 -145.2(4) . .
C39 Nd2 C21 N4 84.6(4) . .
N3 Nd2 C21 N4 -50.5(3) 3_566 .
C38 Nd2 C21 N4 118.6(4) . .
C37 Nd2 C21 N4 148.3(3) . .
C36 Nd2 C21 N4 168.7(3) . .
C35 Nd2 C21 N4 -178.3(4) . .
C34 Nd2 C21 N4 35.6(8) . .
C40 Nd2 C21 N4 60.4(4) . .
C33 Nd2 C21 N4 44.3(4) . .
N4 Nd2 C21 N4 -99.6(2) 3_566 .
N4 Nd2 C21 N3 145.2(4) . .
C39 Nd2 C21 N3 -130.2(4) . .
N3 Nd2 C21 N3 94.7(3) 3_566 .
C38 Nd2 C21 N3 -96.2(4) . .
C37 Nd2 C21 N3 -66.5(4) . .
C36 Nd2 C21 N3 -46.1(4) . .
C35 Nd2 C21 N3 -33.1(6) . .
C34 Nd2 C21 N3 -179.2(7) . .
C40 Nd2 C21 N3 -154.4(4) . .
C33 Nd2 C21 N3 -170.4(4) . .
N4 Nd2 C21 N3 45.6(3) 3_566 .
N3 Nd2 C21 C22 109.7(9) . .
N4 Nd2 C21 C22 -105.1(9) . .
C39 Nd2 C21 C22 -20.5(9) . .
N3 Nd2 C21 C22 -155.6(8) 3_566 .
C38 Nd2 C21 C22 13.5(9) . .
C37 Nd2 C21 C22 43.2(9) . .
C36 Nd2 C21 C22 63.6(9) . .
C35 Nd2 C21 C22 76.6(9) . .
C34 Nd2 C21 C22 -69.5(12) . .
C40 Nd2 C21 C22 -44.7(9) . .
C33 Nd2 C21 C22 -60.8(9) . .
N4 Nd2 C21 C22 155.3(8) 3_566 .
N3 Nd2 C21 Nd2 -70.1(3) . 3_566
N4 Nd2 C21 Nd2 75.1(2) . 3_566
C39 Nd2 C21 Nd2 159.7(3) . 3_566
N3 Nd2 C21 Nd2 24.60(12) 3_566 3_566
C38 Nd2 C21 Nd2 -166.3(3) . 3_566
C37 Nd2 C21 Nd2 -136.6(2) . 3_566
C36 Nd2 C21 Nd2 -116.2(2) . 3_566
C35 Nd2 C21 Nd2 -103.2(4) . 3_566
C34 Nd2 C21 Nd2 110.7(7) . 3_566
C40 Nd2 C21 Nd2 135.5(3) . 3_566
C33 Nd2 C21 Nd2 119.5(3) . 3_566
N4 Nd2 C21 Nd2 -24.45(11) 3_566 3_566
N4 C21 C22 C23 43(7) . .
N3 C21 C22 C23 -133(6) . .
Nd2 C21 C22 C23 -47(7) 3_566 .
Nd2 C21 C22 C23 133(6) . .
C21 C22 C23 C24 -81(41) . .
C22 C23 C24 C25 161(39) . .
C22 C23 C24 C26 -131(39) . .
C23 C24 C25 C26 109.1(5) . .
C23 C24 C26 C25 -107.3(5) . .
N4 C21 N3 C27' 157.0(7) . .
C22 C21 N3 C27' -26.5(10) . .
Nd2 C21 N3 C27' -150.7(8) 3_566 .
Nd2 C21 N3 C27' 123.9(8) . .
N4 C21 N3 C27 -173.6(5) . .
C22 C21 N3 C27 2.8(7) . .
Nd2 C21 N3 C27 -121.4(5) 3_566 .
Nd2 C21 N3 C27 153.3(5) . .
N4 C21 N3 Nd2 33.1(4) . .
C22 C21 N3 Nd2 -150.4(4) . .
Nd2 C21 N3 Nd2 85.34(15) 3_566 .
N4 C21 N3 Nd2 -52.2(4) . 3_566
C22 C21 N3 Nd2 124.2(5) . 3_566
Nd2 C21 N3 Nd2 -85.34(15) . 3_566
N4 Nd2 N3 C21 -19.3(2) . .
C39 Nd2 N3 C21 55.8(4) . .
N3 Nd2 N3 C21 -87.0(3) 3_566 .
C38 Nd2 N3 C21 85.7(4) . .
C37 Nd2 N3 C21 118.4(3) . .
C36 Nd2 N3 C21 144.9(3) . .
C35 Nd2 N3 C21 165.4(3) . .
C34 Nd2 N3 C21 179.1(7) . .
C40 Nd2 N3 C21 35.1(5) . .
C33 Nd2 N3 C21 22.2(8) . .
N4 Nd2 N3 C21 -132.2(3) 3_566 .
N4 Nd2 N3 C27' -155.9(5) . .
C39 Nd2 N3 C27' -80.8(5) . .
N3 Nd2 N3 C27' 136.3(5) 3_566 .
C38 Nd2 N3 C27' -50.9(6) . .
C37 Nd2 N3 C27' -18.2(5) . .
C36 Nd2 N3 C27' 8.3(5) . .
C35 Nd2 N3 C27' 28.8(6) . .
C34 Nd2 N3 C27' 42.5(10) . .
C40 Nd2 N3 C27' -101.6(6) . .
C33 Nd2 N3 C27' -114.4(9) . .
N4 Nd2 N3 C27' 91.1(5) 3_566 .
N4 Nd2 N3 C27 -147.4(7) . .
C39 Nd2 N3 C27 -72.3(7) . .
N3 Nd2 N3 C27 144.9(7) 3_566 .
C38 Nd2 N3 C27 -42.4(7) . .
C37 Nd2 N3 C27 -9.7(7) . .
C36 Nd2 N3 C27 16.8(7) . .
C35 Nd2 N3 C27 37.3(8) . .
C34 Nd2 N3 C27 51.0(11) . .
C40 Nd2 N3 C27 -93.1(8) . .
C33 Nd2 N3 C27 -105.9(10) . .
N4 Nd2 N3 C27 99.7(7) 3_566 .
N4 Nd2 N3 Nd2 67.75(14) . 3_566
C39 Nd2 N3 Nd2 142.8(3) . 3_566
N3 Nd2 N3 Nd2 0.0 3_566 3_566
C38 Nd2 N3 Nd2 172.7(3) . 3_566
C37 Nd2 N3 Nd2 -154.5(2) . 3_566
C36 Nd2 N3 Nd2 -128.04(16) . 3_566
C35 Nd2 N3 Nd2 -107.6(2) . 3_566
C34 Nd2 N3 Nd2 -93.9(8) . 3_566
C40 Nd2 N3 Nd2 122.1(4) . 3_566
C33 Nd2 N3 Nd2 109.2(7) . 3_566
N4 Nd2 N3 Nd2 -45.21(11) 3_566 3_566
C21 N3 C27 C29 161.7(7) . .
C27' N3 C27 C29 -59.7(9) . .
Nd2 N3 C27 C29 -73.7(10) . .
Nd2 N3 C27 C29 64.4(8) 3_566 .
C21 N3 C27 C28 -78.7(8) . .
C27' N3 C27 C28 59.9(10) . .
Nd2 N3 C27 C28 45.9(11) . .
Nd2 N3 C27 C28 -176.0(6) 3_566 .
C21 N3 C27' C28' -37.6(13) . .
C27 N3 C27' C28' -93.7(12) . .
Nd2 N3 C27' C28' 78.0(10) . .
Nd2 N3 C27' C28' -175.0(8) 3_566 .
C21 N3 C27' C29' 86.6(10) . .
C27 N3 C27' C29' 30.5(8) . .
Nd2 N3 C27' C29' -157.8(7) . .
Nd2 N3 C27' C29' -50.7(12) 3_566 .
C21 N4 C30 C31 -161.8(4) . .
Nd2 N4 C30 C31 71.9(5) . .
Nd2 N4 C30 C31 -58.8(5) 3_566 .
C21 N4 C30 C32 75.3(5) . .
Nd2 N4 C30 C32 -51.0(5) . .
Nd2 N4 C30 C32 178.3(3) 3_566 .
N3 Nd2 C33 C40 19.9(12) . .
N4 Nd2 C33 C40 54.3(7) . .
C39 Nd2 C33 C40 -20.1(6) . .
N3 Nd2 C33 C40 129.5(6) 3_566 .
C38 Nd2 C33 C40 -46.2(6) . .
C37 Nd2 C33 C40 -77.8(6) . .
C36 Nd2 C33 C40 -107.3(7) . .
C35 Nd2 C33 C40 -131.3(7) . .
C34 Nd2 C33 C40 -150.0(9) . .
N4 Nd2 C33 C40 170.8(6) 3_566 .
N3 Nd2 C33 C34 169.9(5) . .
N4 Nd2 C33 C34 -155.6(4) . .
C39 Nd2 C33 C34 130.0(6) . .
N3 Nd2 C33 C34 -80.4(5) 3_566 .
C38 Nd2 C33 C34 103.8(5) . .
C37 Nd2 C33 C34 72.3(5) . .
C36 Nd2 C33 C34 42.8(5) . .
C35 Nd2 C33 C34 18.7(4) . .
C40 Nd2 C33 C34 150.0(9) . .
N4 Nd2 C33 C34 -39.1(5) 3_566 .
C40 C33 C34 C35 -0.8(17) . .
Nd2 C33 C34 C35 -48.2(7) . .
C40 C33 C34 Nd2 47.4(11) . .
N3 Nd2 C34 C33 -166.2(7) . .
N4 Nd2 C34 C33 36.8(6) . .
C39 Nd2 C34 C33 -39.1(5) . .
N3 Nd2 C34 C33 99.0(5) 3_566 .
C38 Nd2 C34 C33 -71.7(6) . .
C37 Nd2 C34 C33 -103.8(6) . .
C36 Nd2 C34 C33 -128.2(6) . .
C35 Nd2 C34 C33 -147.8(7) . .
C40 Nd2 C34 C33 -16.1(6) . .
N4 Nd2 C34 C33 147.0(5) 3_566 .
N3 Nd2 C34 C35 -18.5(10) . .
N4 Nd2 C34 C35 -175.4(3) . .
C39 Nd2 C34 C35 108.7(4) . .
N3 Nd2 C34 C35 -113.2(4) 3_566 .
C38 Nd2 C34 C35 76.0(4) . .
C37 Nd2 C34 C35 43.9(4) . .
C36 Nd2 C34 C35 19.6(3) . .
C40 Nd2 C34 C35 131.6(5) . .
C33 Nd2 C34 C35 147.8(7) . .
N4 Nd2 C34 C35 -65.3(4) 3_566 .
C33 C34 C35 C36 -1.4(12) . .
Nd2 C34 C35 C36 -49.8(6) . .
C33 C34 C35 Nd2 48.5(8) . .
N3 Nd2 C35 C36 -40.3(4) . .
N4 Nd2 C35 C36 165.9(8) . .
C39 Nd2 C35 C36 79.7(5) . .
N3 Nd2 C35 C36 -146.4(3) 3_566 .
C38 Nd2 C35 C36 45.8(5) . .
C37 Nd2 C35 C36 19.0(4) . .
C34 Nd2 C35 C36 145.6(5) . .
C40 Nd2 C35 C36 106.9(5) . .
C33 Nd2 C35 C36 127.4(5) . .
N4 Nd2 C35 C36 -99.6(3) 3_566 .
N3 Nd2 C35 C34 174.1(3) . .
N4 Nd2 C35 C34 20.3(11) . .
C39 Nd2 C35 C34 -65.8(5) . .
N3 Nd2 C35 C34 68.0(4) 3_566 .
C38 Nd2 C35 C34 -99.8(5) . .
C37 Nd2 C35 C34 -126.6(5) . .
C36 Nd2 C35 C34 -145.6(5) . .
C40 Nd2 C35 C34 -38.7(5) . .
C33 Nd2 C35 C34 -18.2(4) . .
N4 Nd2 C35 C34 114.8(4) 3_566 .
C34 C35 C36 C37 1.5(13) . .
Nd2 C35 C36 C37 -48.3(8) . .
C34 C35 C36 Nd2 49.8(6) . .
N3 Nd2 C36 C35 151.6(3) . .
N4 Nd2 C36 C35 -174.8(3) . .
C39 Nd2 C36 C35 -96.4(5) . .
N3 Nd2 C36 C35 40.6(4) 3_566 .
C38 Nd2 C36 C35 -125.3(5) . .
C37 Nd2 C36 C35 -147.0(7) . .
C34 Nd2 C36 C35 -19.9(3) . .
C40 Nd2 C36 C35 -69.0(5) . .
C33 Nd2 C36 C35 -43.4(4) . .
N4 Nd2 C36 C35 78.6(3) 3_566 .
N3 Nd2 C36 C37 -61.4(6) . .
N4 Nd2 C36 C37 -27.8(8) . .
C39 Nd2 C36 C37 50.6(6) . .
N3 Nd2 C36 C37 -172.4(5) 3_566 .
C38 Nd2 C36 C37 21.7(6) . .
C35 Nd2 C36 C37 147.0(7) . .
C34 Nd2 C36 C37 127.1(6) . .
C40 Nd2 C36 C37 78.0(7) . .
C33 Nd2 C36 C37 103.7(6) . .
N4 Nd2 C36 C37 -134.4(6) 3_566 .
C35 C36 C37 C38 -1.9(15) . .
Nd2 C36 C37 C38 -50.4(9) . .
C35 C36 C37 Nd2 48.5(8) . .
N3 Nd2 C37 C36 125.1(5) . .
N4 Nd2 C37 C36 166.9(4) . .
C39 Nd2 C37 C36 -121.0(6) . .
N3 Nd2 C37 C36 14.0(10) 3_566 .
C38 Nd2 C37 C36 -143.6(9) . .
C35 Nd2 C37 C36 -18.8(4) . .
C34 Nd2 C37 C36 -43.5(5) . .
C40 Nd2 C37 C36 -98.9(6) . .
C33 Nd2 C37 C36 -72.3(6) . .
N4 Nd2 C37 C36 49.5(6) 3_566 .
N3 Nd2 C37 C38 -91.2(6) . .
N4 Nd2 C37 C38 -49.5(7) . .
C39 Nd2 C37 C38 22.7(6) . .
N3 Nd2 C37 C38 157.6(6) 3_566 .
C36 Nd2 C37 C38 143.6(9) . .
C35 Nd2 C37 C38 124.8(7) . .
C34 Nd2 C37 C38 100.2(6) . .
C40 Nd2 C37 C38 44.7(7) . .
C33 Nd2 C37 C38 71.3(7) . .
N4 Nd2 C37 C38 -166.9(6) 3_566 .
C36 C37 C38 C39 1.2(16) . .
Nd2 C37 C38 C39 -49.7(8) . .
C36 C37 C38 Nd2 50.9(9) . .
N3 Nd2 C38 C37 92.0(6) . .
N4 Nd2 C38 C37 142.3(5) . .
C39 Nd2 C38 C37 -142.4(8) . .
N3 Nd2 C38 C37 -124.5(11) 3_566 .
C36 Nd2 C38 C37 -20.4(5) . .
C35 Nd2 C38 C37 -45.0(6) . .
C34 Nd2 C38 C37 -75.2(6) . .
C40 Nd2 C38 C37 -126.3(7) . .
C33 Nd2 C38 C37 -104.1(6) . .
N4 Nd2 C38 C37 20.0(8) 3_566 .
N3 Nd2 C38 C39 -125.7(5) . .
N4 Nd2 C38 C39 -75.4(5) . .
N3 Nd2 C38 C39 17.9(13) 3_566 .
C37 Nd2 C38 C39 142.4(8) . .
C36 Nd2 C38 C39 122.0(6) . .
C35 Nd2 C38 C39 97.3(5) . .
C34 Nd2 C38 C39 67.2(5) . .
C40 Nd2 C38 C39 16.1(5) . .
C33 Nd2 C38 C39 38.3(5) . .
N4 Nd2 C38 C39 162.4(4) 3_566 .
C37 C38 C39 C40 2.6(17) . .
Nd2 C38 C39 C40 -47.5(11) . .
C37 C38 C39 Nd2 50.1(9) . .
N3 Nd2 C39 C40 -148.5(6) . .
N4 Nd2 C39 C40 -100.2(6) . .
N3 Nd2 C39 C40 -25.4(7) 3_566 .
C38 Nd2 C39 C40 149.4(8) . .
C37 Nd2 C39 C40 127.7(7) . .
C36 Nd2 C39 C40 101.6(6) . .
C35 Nd2 C39 C40 71.6(6) . .
C34 Nd2 C39 C40 42.6(6) . .
C33 Nd2 C39 C40 19.3(6) . .
N4 Nd2 C39 C40 75.0(19) 3_566 .
N3 Nd2 C39 C38 62.1(5) . .
N4 Nd2 C39 C38 110.4(5) . .
N3 Nd2 C39 C38 -174.8(4) 3_566 .
C37 Nd2 C39 C38 -21.7(4) . .
C36 Nd2 C39 C38 -47.8(4) . .
C35 Nd2 C39 C38 -77.8(5) . .
C34 Nd2 C39 C38 -106.7(5) . .
C40 Nd2 C39 C38 -149.4(8) . .
C33 Nd2 C39 C38 -130.1(5) . .
N4 Nd2 C39 C38 -74.4(19) 3_566 .
C34 C33 C40 C39 5(2) . .
Nd2 C33 C40 C39 51.7(12) . .
C34 C33 C40 Nd2 -46.9(11) . .
C38 C39 C40 C33 -6(2) . .
Nd2 C39 C40 C33 -52.3(12) . .
C38 C39 C40 Nd2 46.3(10) . .
N3 Nd2 C40 C33 -171.5(5) . .
N4 Nd2 C40 C33 -132.3(6) . .
C39 Nd2 C40 C33 144.7(10) . .
N3 Nd2 C40 C33 -54.2(6) 3_566 .
C38 Nd2 C40 C33 125.4(7) . .
C37 Nd2 C40 C33 99.4(6) . .
C36 Nd2 C40 C33 69.4(6) . .
C35 Nd2 C40 C33 40.7(6) . .
C34 Nd2 C40 C33 17.7(5) . .
N4 Nd2 C40 C33 -14.7(9) 3_566 .
N3 Nd2 C40 C39 43.7(7) . .
N4 Nd2 C40 C39 83.0(6) . .
N3 Nd2 C40 C39 161.1(5) 3_566 .
C38 Nd2 C40 C39 -19.3(5) . .
C37 Nd2 C40 C39 -45.3(6) . .
C36 Nd2 C40 C39 -75.4(6) . .
C35 Nd2 C40 C39 -104.1(6) . .
C34 Nd2 C40 C39 -127.1(6) . .
C33 Nd2 C40 C39 -144.7(10) . .
N4 Nd2 C40 C39 -159.4(5) 3_566 .
